data_8104986
loop_
_publ_author_name
'Bai, Xiao-Hui'
'Xing, Yan'
'Liu, Si-Jie'

_publ_section_title
;
 Crystal structure of
 catena-poly[(\m2-1,1&#x2032;-(biphenyl-4,4&#x2032;-diyl)bis(1H-imidazol)-\k2
 N:N&#x2032;)-bis(4-bromobenzoate-\k1 O)zinc(II)], C64H44Br4N8O8Zn2
;
_journal_issue 1
_journal_name_full 'Zeitschrift f\"ur Kristallographie - New Crystal Structures'
_journal_page_first 149
_journal_page_last 151
_journal_paper_doi 10.1515/ncrs-2021-0413
_journal_volume 237
_journal_year 2022
_chemical_formula_moiety 'C64 H44 Br4 N8 O8 Zn2'
_chemical_formula_sum 'C64 H44 Br4 N8 O8 Zn2'
_chemical_formula_weight 1503.45
_space_group_crystal_system monoclinic
_space_group_IT_number 14
_space_group_name_Hall '-P 2ybc'
_space_group_name_H-M_alt 'P 1 21/c 1'
_atom_sites_solution_hydrogens geom
_cell_angle_alpha 90
_cell_angle_beta 96.433(2)
_cell_angle_gamma 90
_cell_formula_units_Z 2
_cell_length_a 6.6263(5)
_cell_length_b 24.355(2)
_cell_length_c 18.2418(15)
_cell_measurement_reflns_used 3412
_cell_measurement_temperature 296(2)
_cell_measurement_theta_max 22.43
_cell_measurement_theta_min 2.40
_cell_volume 2925.4(4)
_computing_cell_refinement 'APEX2-2008 [1]'
_computing_data_collection 'APEX2-2008 [1]'
_computing_data_reduction 'SAINT- 2008 [1]'
_computing_molecular_graphics 'SHELXTL [2]'
_computing_publication_material 'SHELXTL [2]'
_computing_structure_refinement 'SHELXL-2018/3 [2]'
_computing_structure_solution 'Bruker SHELXTL [2]'
_diffrn_ambient_temperature 296(2)
_diffrn_measured_fraction_theta_full 0.999
_diffrn_measured_fraction_theta_max 0.999
_diffrn_measurement_device_type 'Bruker APEX-II CCD'
_diffrn_measurement_method '\f and \w scans'
_diffrn_radiation_type MoK\a
_diffrn_radiation_wavelength 0.71073
_diffrn_reflns_av_R_equivalents 0.0367
_diffrn_reflns_av_unetI/netI 0.0468
_diffrn_reflns_Laue_measured_fraction_full 0.999
_diffrn_reflns_Laue_measured_fraction_max 0.999
_diffrn_reflns_limit_h_max 7
_diffrn_reflns_limit_h_min -7
_diffrn_reflns_limit_k_max 28
_diffrn_reflns_limit_k_min -28
_diffrn_reflns_limit_l_max 21
_diffrn_reflns_limit_l_min -15
_diffrn_reflns_number 14841
_diffrn_reflns_point_group_measured_fraction_full 0.999
_diffrn_reflns_point_group_measured_fraction_max 0.999
_diffrn_reflns_theta_full 24.999
_diffrn_reflns_theta_max 24.999
_diffrn_reflns_theta_min 1.400
_diffrn_source 'fine-focus sealed tube'
_exptl_absorpt_coefficient_mu 3.617
_exptl_absorpt_correction_T_max 0.562
_exptl_absorpt_correction_T_min 0.465
_exptl_absorpt_correction_type multi-scan
_exptl_absorpt_process_details 'SADABS; Bruker, 2008 [1]'
_exptl_crystal_colour colourless
_exptl_crystal_density_diffrn 1.707
_exptl_crystal_density_method 'not measured'
_exptl_crystal_description block
_exptl_crystal_F_000 1496
_exptl_crystal_size_max 0.250
_exptl_crystal_size_mid 0.220
_exptl_crystal_size_min 0.180
_refine_diff_density_max 0.947
_refine_diff_density_min -0.926
_refine_diff_density_rms 0.099
_refine_ls_extinction_coef .
_refine_ls_extinction_method none
_refine_ls_goodness_of_fit_ref 1.032
_refine_ls_hydrogen_treatment constr
_refine_ls_matrix_type full
_refine_ls_number_parameters 388
_refine_ls_number_reflns 5141
_refine_ls_number_restraints 0
_refine_ls_restrained_S_all 1.032
_refine_ls_R_factor_all 0.0650
_refine_ls_R_factor_gt 0.0400
_refine_ls_shift/su_max 0.000
_refine_ls_shift/su_mean 0.000
_refine_ls_structure_factor_coef Fsqd
_refine_ls_weighting_details 'w=1/[\s^2^(Fo^2^)+(0.0800P)^2^+0.0500P] where P=(Fo^2^+2Fc^2^)/3'
_refine_ls_weighting_scheme calc
_refine_ls_wR_factor_gt 0.1060
_refine_ls_wR_factor_ref 0.1302
_reflns_Friedel_coverage 0.000
_reflns_Friedel_fraction_full .
_reflns_Friedel_fraction_max .
_reflns_number_gt 3836
_reflns_number_total 5141
_reflns_threshold_expression 'I > 2\s(I)'
_cod_data_source_file suppl_j_ncrs-2021-0413_suppl.cif
_cod_data_source_block 1
_cod_original_sg_symbol_H-M 'P 21/c'
_cod_database_code 8104986
_shelx_space_group_comment
; 
The symmetry employed for this shelxl refinement is uniquely defined 
by the following loop, which should always be used as a source of 
symmetry information in preference to the above space-group names. 
They are only intended as comments. 
;
_shelx_estimated_absorpt_t_min 0.465
_shelx_estimated_absorpt_t_max 0.562

loop_
_space_group_symop_operation_xyz
'x, y, z'
'-x, y+1/2, -z+1/2'
'-x, -y, -z'
'x, -y-1/2, z-1/2'

loop_
_atom_site_label
_atom_site_type_symbol
_atom_site_fract_x
_atom_site_fract_y
_atom_site_fract_z
_atom_site_U_iso_or_equiv
_atom_site_adp_type
_atom_site_occupancy
_atom_site_site_symmetry_order
_atom_site_calc_flag
_atom_site_refinement_flags_posn
_atom_site_refinement_flags_adp
_atom_site_refinement_flags_occupancy
_atom_site_disorder_assembly
_atom_site_disorder_group
Br1 Br -0.76816(8) 0.21102(2) 0.58783(3) 0.0566(2) Uani 1 1 d . . . . .
Br2 Br -0.57573(12) 0.44537(3) -0.11702(3) 0.0808(3) Uani 1 1 d . . . . .
C1 C -0.2321(7) 0.36584(19) 0.4241(2) 0.0343(10) Uani 1 1 d . . . . .
C2 C -0.3587(6) 0.32803(17) 0.4660(2) 0.0291(9) Uani 1 1 d . . . . .
C3 C -0.2935(7) 0.27553(19) 0.4867(2) 0.0357(11) Uani 1 1 d . . . . .
H3 H -0.167762 0.263428 0.475150 0.043 Uiso 1 1 calc R U . . .
C4 C -0.4112(7) 0.24100(19) 0.5241(2) 0.0385(11) Uani 1 1 d . . . . .
H4 H -0.364248 0.206418 0.539411 0.046 Uiso 1 1 calc R U . . .
C5 C -0.6016(7) 0.25912(19) 0.5382(2) 0.0365(11) Uani 1 1 d . . . . .
C6 C -0.6711(7) 0.31017(18) 0.5170(2) 0.0338(10) Uani 1 1 d . . . . .
H6 H -0.800177 0.321361 0.526105 0.041 Uiso 1 1 calc R U . . .
C7 C -0.5489(7) 0.34491(18) 0.4820(2) 0.0336(10) Uani 1 1 d . . . . .
H7 H -0.594245 0.380086 0.469009 0.040 Uiso 1 1 calc R U . . .
C8 C -0.0570(8) 0.3985(2) 0.1799(3) 0.0453(13) Uani 1 1 d . . . . .
C9 C -0.1857(7) 0.41048(19) 0.1077(3) 0.0363(11) Uani 1 1 d . . . . .
C10 C -0.3933(7) 0.4026(2) 0.0995(3) 0.0445(12) Uani 1 1 d . . . . .
H10 H -0.456723 0.390002 0.139269 0.053 Uiso 1 1 calc R U . . .
C11 C -0.5083(8) 0.4132(2) 0.0330(3) 0.0540(14) Uani 1 1 d . . . . .
H11 H -0.648037 0.407698 0.028133 0.065 Uiso 1 1 calc R U . . .
C12 C -0.4169(9) 0.4318(2) -0.0250(3) 0.0531(14) Uani 1 1 d . . . . .
C13 C -0.2115(10) 0.4412(2) -0.0189(3) 0.0621(16) Uani 1 1 d . . . . .
H13 H -0.150119 0.454539 -0.058661 0.074 Uiso 1 1 calc R U . . .
C14 C -0.0981(8) 0.4303(2) 0.0478(3) 0.0596(15) Uani 1 1 d . . . . .
H14 H 0.041209 0.436445 0.052412 0.071 Uiso 1 1 calc R U . . .
C15 C 0.4202(6) 0.29685(17) 0.2894(2) 0.0313(10) Uani 1 1 d . . . . .
H15 H 0.494078 0.322288 0.265287 0.038 Uiso 1 1 calc R U . . .
C16 C 0.1879(7) 0.25870(17) 0.3451(3) 0.0353(11) Uani 1 1 d . . . . .
H16 H 0.068910 0.253858 0.366899 0.042 Uiso 1 1 calc R U . . .
C17 C 0.3279(7) 0.21989(18) 0.3396(2) 0.0350(11) Uani 1 1 d . . . . .
H17 H 0.324499 0.183837 0.356265 0.042 Uiso 1 1 calc R U . . .
C18 C 0.6530(6) 0.21531(17) 0.2829(2) 0.0287(10) Uani 1 1 d . . . . .
C19 C 0.7298(6) 0.17200(18) 0.3265(2) 0.0345(10) Uani 1 1 d . . . . .
H19 H 0.681428 0.165228 0.371588 0.041 Uiso 1 1 calc R U . . .
C20 C 0.8787(7) 0.13883(18) 0.3027(3) 0.0361(11) Uani 1 1 d . . . . .
H20 H 0.927446 0.109257 0.331723 0.043 Uiso 1 1 calc R U . . .
C21 C 0.9571(6) 0.14865(17) 0.2366(2) 0.0299(10) Uani 1 1 d . . . . .
C22 C 0.8835(7) 0.19386(19) 0.1961(2) 0.0341(10) Uani 1 1 d . . . . .
H22 H 0.937485 0.202149 0.152446 0.041 Uiso 1 1 calc R U . . .
C23 C 0.7326(7) 0.22711(18) 0.2182(2) 0.0347(11) Uani 1 1 d . . . . .
H23 H 0.685449 0.257108 0.189772 0.042 Uiso 1 1 calc R U . . .
C24 C 1.1159(6) 0.11215(16) 0.2118(2) 0.0282(9) Uani 1 1 d . . . . .
C25 C 1.1064(6) 0.05530(18) 0.2193(3) 0.0333(10) Uani 1 1 d . . . . .
H25 H 0.998225 0.040017 0.240601 0.040 Uiso 1 1 calc R U . . .
C26 C 1.2522(6) 0.02102(18) 0.1962(2) 0.0345(11) Uani 1 1 d . . . . .
H26 H 1.240297 -0.016892 0.200052 0.041 Uiso 1 1 calc R U . . .
C27 C 1.4168(6) 0.04417(16) 0.1673(2) 0.0270(9) Uani 1 1 d . . . . .
C28 C 1.4328(7) 0.10033(17) 0.1597(2) 0.0340(10) Uani 1 1 d . . . . .
H28 H 1.544067 0.115435 0.140126 0.041 Uiso 1 1 calc R U . . .
C29 C 1.2816(6) 0.13409(17) 0.1814(2) 0.0310(10) Uani 1 1 d . . . . .
H29 H 1.291190 0.171898 0.175584 0.037 Uiso 1 1 calc R U . . .
C30 C 1.6501(6) -0.03478(16) 0.1826(2) 0.0305(10) Uani 1 1 d . . . . .
H30 H 1.606079 -0.047450 0.226169 0.037 Uiso 1 1 calc R U . . .
C31 C 1.6783(7) 0.01509(18) 0.0844(2) 0.0341(10) Uani 1 1 d . . . . .
H31 H 1.659815 0.042244 0.048429 0.041 Uiso 1 1 calc R U . . .
C32 C 1.8123(7) -0.02684(18) 0.0872(3) 0.0357(11) Uani 1 1 d . . . . .
H32 H 1.902534 -0.033593 0.052666 0.043 Uiso 1 1 calc R U . . .
N1 N 0.2452(5) 0.30712(14) 0.31357(19) 0.0294(8) Uani 1 1 d . . . . .
N2 N 0.4797(5) 0.24438(14) 0.30403(18) 0.0287(8) Uani 1 1 d . . . . .
N3 N 1.5745(5) 0.00971(14) 0.14526(19) 0.0294(8) Uani 1 1 d . . . . .
N4 N 1.7946(5) -0.05807(13) 0.1492(2) 0.0305(8) Uani 1 1 d . . . . .
O1 O -0.0915(5) 0.34167(13) 0.39403(18) 0.0454(9) Uani 1 1 d . . . . .
O2 O -0.2708(5) 0.41479(14) 0.4199(2) 0.0586(10) Uani 1 1 d . . . . .
O3 O -0.1497(5) 0.38258(14) 0.23303(19) 0.0482(9) Uani 1 1 d . . . . .
O4 O 0.1289(5) 0.40361(18) 0.1836(2) 0.0648(11) Uani 1 1 d . . . . .
Zn1 Zn 0.05911(7) 0.37310(2) 0.31760(3) 0.02964(16) Uani 1 1 d . . . . .

loop_
_atom_site_aniso_label
_atom_site_aniso_U_11
_atom_site_aniso_U_22
_atom_site_aniso_U_33
_atom_site_aniso_U_23
_atom_site_aniso_U_13
_atom_site_aniso_U_12
Br1 0.0558(4) 0.0467(3) 0.0725(4) 0.0135(3) 0.0300(3) -0.0031(3)
Br2 0.1189(6) 0.0545(4) 0.0595(4) -0.0119(3) -0.0319(4) 0.0315(4)
C1 0.030(2) 0.036(3) 0.037(3) 0.005(2) 0.0022(19) 0.001(2)
C2 0.027(2) 0.032(2) 0.028(2) -0.0007(19) 0.0033(18) 0.0016(19)
C3 0.028(2) 0.042(3) 0.039(3) -0.002(2) 0.009(2) 0.005(2)
C4 0.046(3) 0.030(3) 0.040(3) 0.010(2) 0.012(2) 0.005(2)
C5 0.037(3) 0.037(3) 0.036(3) 0.003(2) 0.009(2) -0.006(2)
C6 0.029(2) 0.040(3) 0.033(2) 0.001(2) 0.0056(19) 0.001(2)
C7 0.040(3) 0.032(2) 0.030(2) 0.0020(19) 0.008(2) 0.007(2)
C8 0.046(3) 0.036(3) 0.054(3) -0.015(2) 0.001(3) 0.011(2)
C9 0.034(3) 0.033(3) 0.041(3) -0.008(2) 0.001(2) 0.007(2)
C10 0.044(3) 0.034(3) 0.054(3) 0.003(2) 0.001(2) 0.000(2)
C11 0.044(3) 0.043(3) 0.071(4) 0.000(3) -0.007(3) 0.004(3)
C12 0.072(4) 0.035(3) 0.049(3) -0.008(2) -0.013(3) 0.015(3)
C13 0.075(4) 0.068(4) 0.045(3) -0.008(3) 0.017(3) -0.003(3)
C14 0.041(3) 0.078(4) 0.062(4) -0.014(3) 0.013(3) -0.002(3)
C15 0.034(3) 0.027(2) 0.033(2) -0.0021(19) 0.007(2) 0.0012(19)
C16 0.028(2) 0.030(2) 0.049(3) -0.003(2) 0.010(2) -0.001(2)
C17 0.035(3) 0.028(2) 0.044(3) 0.001(2) 0.011(2) -0.003(2)
C18 0.025(2) 0.025(2) 0.037(2) -0.0062(19) 0.0059(19) 0.0013(18)
C19 0.033(2) 0.035(3) 0.036(3) 0.003(2) 0.010(2) 0.007(2)
C20 0.036(3) 0.026(2) 0.046(3) 0.005(2) 0.005(2) 0.006(2)
C21 0.029(2) 0.025(2) 0.036(3) -0.0015(19) 0.0071(19) -0.0018(18)
C22 0.032(2) 0.040(3) 0.032(2) 0.006(2) 0.0092(19) 0.007(2)
C23 0.035(3) 0.032(3) 0.037(3) 0.007(2) 0.008(2) 0.006(2)
C24 0.028(2) 0.027(2) 0.030(2) -0.0037(18) 0.0013(18) 0.0005(18)
C25 0.025(2) 0.031(3) 0.044(3) 0.001(2) 0.005(2) -0.0032(19)
C26 0.032(2) 0.021(2) 0.051(3) -0.004(2) 0.006(2) -0.0006(19)
C27 0.025(2) 0.023(2) 0.033(2) -0.0032(18) 0.0029(18) 0.0056(17)
C28 0.033(2) 0.030(3) 0.041(3) -0.001(2) 0.012(2) -0.003(2)
C29 0.034(2) 0.021(2) 0.039(3) 0.0019(19) 0.0058(19) 0.0018(18)
C30 0.033(2) 0.023(2) 0.035(2) 0.0013(19) 0.005(2) 0.0003(19)
C31 0.035(3) 0.032(3) 0.037(3) 0.005(2) 0.010(2) 0.003(2)
C32 0.038(3) 0.029(2) 0.042(3) -0.001(2) 0.012(2) 0.003(2)
N1 0.027(2) 0.0253(19) 0.036(2) -0.0045(16) 0.0053(16) 0.0010(15)
N2 0.0279(19) 0.0248(19) 0.034(2) -0.0034(15) 0.0053(15) 0.0035(15)
N3 0.0282(19) 0.0238(19) 0.036(2) -0.0015(16) 0.0039(16) 0.0043(15)
N4 0.031(2) 0.0229(19) 0.039(2) -0.0030(16) 0.0090(16) -0.0009(15)
O1 0.043(2) 0.0377(19) 0.060(2) 0.0099(16) 0.0265(17) 0.0093(15)
O2 0.058(2) 0.032(2) 0.092(3) 0.0104(19) 0.035(2) 0.0040(17)
O3 0.046(2) 0.049(2) 0.049(2) 0.0041(17) 0.0016(17) 0.0002(17)
O4 0.037(2) 0.097(3) 0.058(2) -0.018(2) -0.0062(18) 0.008(2)
Zn1 0.0262(3) 0.0241(3) 0.0393(3) -0.0010(2) 0.0070(2) -0.0007(2)

loop_
_atom_type_symbol
_atom_type_description
_atom_type_scat_dispersion_real
_atom_type_scat_dispersion_imag
_atom_type_scat_source
C C 0.0033 0.0016 'International Tables Vol C Tables 4.2.6.8 and 6.1.1.4'
H H 0.0000 0.0000 'International Tables Vol C Tables 4.2.6.8 and 6.1.1.4'
Br Br -0.2901 2.4595 'International Tables Vol C Tables 4.2.6.8 and 6.1.1.4'
N N 0.0061 0.0033 'International Tables Vol C Tables 4.2.6.8 and 6.1.1.4'
O O 0.0106 0.0060 'International Tables Vol C Tables 4.2.6.8 and 6.1.1.4'
Zn Zn 0.2839 1.4301 'International Tables Vol C Tables 4.2.6.8 and 6.1.1.4'

loop_
_geom_angle_atom_site_label_1
_geom_angle_atom_site_label_2
_geom_angle_atom_site_label_3
_geom_angle
_geom_angle_site_symmetry_1
_geom_angle_site_symmetry_3
O2 C1 O1 125.6(4) . .
O2 C1 C2 120.2(4) . .
O1 C1 C2 114.2(4) . .
C7 C2 C3 118.6(4) . .
C7 C2 C1 119.7(4) . .
C3 C2 C1 121.7(4) . .
C4 C3 C2 121.3(4) . .
C4 C3 H3 119.3 . .
C2 C3 H3 119.3 . .
C3 C4 C5 118.3(4) . .
C3 C4 H4 120.8 . .
C5 C4 H4 120.8 . .
C6 C5 C4 121.5(4) . .
C6 C5 Br1 119.9(3) . .
C4 C5 Br1 118.6(3) . .
C5 C6 C7 119.5(4) . .
C5 C6 H6 120.2 . .
C7 C6 H6 120.2 . .
C6 C7 C2 120.7(4) . .
C6 C7 H7 119.6 . .
C2 C7 H7 119.6 . .
O4 C8 O3 123.9(5) . .
O4 C8 C9 119.3(5) . .
O3 C8 C9 116.8(4) . .
C14 C9 C10 117.7(5) . .
C14 C9 C8 120.7(4) . .
C10 C9 C8 121.6(5) . .
C9 C10 C11 120.9(5) . .
C9 C10 H10 119.6 . .
C11 C10 H10 119.6 . .
C12 C11 C10 119.8(5) . .
C12 C11 H11 120.1 . .
C10 C11 H11 120.1 . .
C11 C12 C13 121.2(5) . .
C11 C12 Br2 119.6(5) . .
C13 C12 Br2 119.1(5) . .
C12 C13 C14 118.4(5) . .
C12 C13 H13 120.8 . .
C14 C13 H13 120.8 . .
C9 C14 C13 121.9(5) . .
C9 C14 H14 119.0 . .
C13 C14 H14 119.0 . .
N1 C15 N2 111.3(4) . .
N1 C15 H15 124.4 . .
N2 C15 H15 124.4 . .
C17 C16 N1 110.3(4) . .
C17 C16 H16 124.8 . .
N1 C16 H16 124.8 . .
C16 C17 N2 106.0(4) . .
C16 C17 H17 127.0 . .
N2 C17 H17 127.0 . .
C23 C18 C19 120.0(4) . .
C23 C18 N2 121.4(4) . .
C19 C18 N2 118.3(4) . .
C20 C19 C18 119.6(4) . .
C20 C19 H19 120.2 . .
C18 C19 H19 120.2 . .
C19 C20 C21 121.5(4) . .
C19 C20 H20 119.2 . .
C21 C20 H20 119.2 . .
C22 C21 C20 117.3(4) . .
C22 C21 C24 122.2(4) . .
C20 C21 C24 120.6(4) . .
C23 C22 C21 122.2(4) . .
C23 C22 H22 118.9 . .
C21 C22 H22 118.9 . .
C18 C23 C22 119.2(4) . .
C18 C23 H23 120.4 . .
C22 C23 H23 120.4 . .
C29 C24 C25 117.9(4) . .
C29 C24 C21 120.6(4) . .
C25 C24 C21 121.5(4) . .
C26 C25 C24 122.1(4) . .
C26 C25 H25 119.0 . .
C24 C25 H25 119.0 . .
C25 C26 C27 118.6(4) . .
C25 C26 H26 120.7 . .
C27 C26 H26 120.7 . .
C28 C27 C26 121.0(4) . .
C28 C27 N3 119.0(4) . .
C26 C27 N3 120.0(4) . .
C27 C28 C29 119.5(4) . .
C27 C28 H28 120.3 . .
C29 C28 H28 120.3 . .
C28 C29 C24 120.9(4) . .
C28 C29 H29 119.5 . .
C24 C29 H29 119.5 . .
N4 C30 N3 111.2(4) . .
N4 C30 H30 124.4 . .
N3 C30 H30 124.4 . .
C32 C31 N3 106.5(4) . .
C32 C31 H31 126.8 . .
N3 C31 H31 126.8 . .
C31 C32 N4 109.4(4) . .
C31 C32 H32 125.3 . .
N4 C32 H32 125.3 . .
C15 N1 C16 105.7(3) . .
C15 N1 Zn1 136.6(3) . .
C16 N1 Zn1 117.6(3) . .
C15 N2 C17 106.6(3) . .
C15 N2 C18 129.4(4) . .
C17 N2 C18 123.7(4) . .
C30 N3 C31 107.1(3) . .
C30 N3 C27 124.9(4) . .
C31 N3 C27 128.1(4) . .
C30 N4 C32 105.9(3) . .
C30 N4 Zn1 125.1(3) . 2_745
C32 N4 Zn1 129.0(3) . 2_745
C1 O1 Zn1 125.4(3) . .
C8 O3 Zn1 106.1(3) . .
O1 Zn1 O3 103.55(14) . .
O1 Zn1 N4 112.40(14) . 2_755
O3 Zn1 N4 114.48(14) . 2_755
O1 Zn1 N1 94.37(13) . .
O3 Zn1 N1 116.16(14) . .
N4 Zn1 N1 113.52(14) 2_755 .

loop_
_geom_bond_atom_site_label_1
_geom_bond_atom_site_label_2
_geom_bond_distance
_geom_bond_site_symmetry_2
Br1 C5 1.907(4) .
Br2 C12 1.908(5) .
C1 O2 1.220(5) .
C1 O1 1.276(5) .
C1 C2 1.511(6) .
C2 C7 1.387(6) .
C2 C3 1.388(6) .
C3 C4 1.378(6) .
C3 H3 0.9300 .
C4 C5 1.388(6) .
C4 H4 0.9300 .
C5 C6 1.367(6) .
C6 C7 1.376(6) .
C6 H6 0.9300 .
C7 H7 0.9300 .
C8 O4 1.233(6) .
C8 O3 1.265(6) .
C8 C9 1.515(7) .
C9 C14 1.380(7) .
C9 C10 1.381(6) .
C10 C11 1.383(7) .
C10 H10 0.9300 .
C11 C12 1.354(8) .
C11 H11 0.9300 .
C12 C13 1.372(8) .
C13 C14 1.381(8) .
C13 H13 0.9300 .
C14 H14 0.9300 .
C15 N1 1.310(5) .
C15 N2 1.355(5) .
C15 H15 0.9300 .
C16 C17 1.336(6) .
C16 N1 1.383(6) .
C16 H16 0.9300 .
C17 N2 1.392(5) .
C17 H17 0.9300 .
C18 C23 1.376(6) .
C18 C19 1.383(6) .
C18 N2 1.438(5) .
C19 C20 1.382(6) .
C19 H19 0.9300 .
C20 C21 1.387(6) .
C20 H20 0.9300 .
C21 C22 1.384(6) .
C21 C24 1.486(6) .
C22 C23 1.382(6) .
C22 H22 0.9300 .
C23 H23 0.9300 .
C24 C29 1.391(6) .
C24 C25 1.393(6) .
C25 C26 1.378(6) .
C25 H25 0.9300 .
C26 C27 1.384(6) .
C26 H26 0.9300 .
C27 C28 1.380(6) .
C27 N3 1.433(5) .
C28 C29 1.388(6) .
C28 H28 0.9300 .
C29 H29 0.9300 .
C30 N4 1.319(5) .
C30 N3 1.346(5) .
C30 H30 0.9300 .
C31 C32 1.350(6) .
C31 N3 1.376(6) .
C31 H31 0.9300 .
C32 N4 1.380(6) .
C32 H32 0.9300 .
N1 Zn1 2.032(3) .
N4 Zn1 1.996(3) 2_745
O1 Zn1 1.959(3) .
O3 Zn1 1.967(3) .

loop_
_geom_hbond_atom_site_label_D
_geom_hbond_atom_site_label_H
_geom_hbond_atom_site_label_A
_geom_hbond_distance_DH
_geom_hbond_distance_HA
_geom_hbond_distance_DA
_geom_hbond_angle_DHA
_geom_hbond_site_symmetry_A
_geom_hbond_publ_flag
C31 H31 O2 0.93 2.65 3.502(6) 151.8 4_765 yes
C30 H30 O4 0.93 2.56 3.092(6) 116.5 2_745 yes
C16 H16 O1 0.93 2.46 2.946(5) 112.4 . yes

loop_
_geom_torsion_atom_site_label_1
_geom_torsion_atom_site_label_2
_geom_torsion_atom_site_label_3
_geom_torsion_atom_site_label_4
_geom_torsion
_geom_torsion_site_symmetry_1
_geom_torsion_site_symmetry_2
_geom_torsion_site_symmetry_3
_geom_torsion_site_symmetry_4
O2 C1 C2 C7 17.9(7) . . . .
O1 C1 C2 C7 -160.7(4) . . . .
O2 C1 C2 C3 -164.7(4) . . . .
O1 C1 C2 C3 16.6(6) . . . .
C7 C2 C3 C4 -1.7(7) . . . .
C1 C2 C3 C4 -179.0(4) . . . .
C2 C3 C4 C5 2.5(7) . . . .
C3 C4 C5 C6 -1.1(7) . . . .
C3 C4 C5 Br1 178.6(3) . . . .
C4 C5 C6 C7 -1.2(7) . . . .
Br1 C5 C6 C7 179.1(3) . . . .
C5 C6 C7 C2 2.1(7) . . . .
C3 C2 C7 C6 -0.7(6) . . . .
C1 C2 C7 C6 176.8(4) . . . .
O4 C8 C9 C14 -4.1(7) . . . .
O3 C8 C9 C14 177.3(5) . . . .
O4 C8 C9 C10 176.5(5) . . . .
O3 C8 C9 C10 -2.1(7) . . . .
C14 C9 C10 C11 1.2(7) . . . .
C8 C9 C10 C11 -179.4(5) . . . .
C9 C10 C11 C12 -0.2(8) . . . .
C10 C11 C12 C13 -1.1(8) . . . .
C10 C11 C12 Br2 179.1(4) . . . .
C11 C12 C13 C14 1.2(8) . . . .
Br2 C12 C13 C14 -179.0(4) . . . .
C10 C9 C14 C13 -1.1(8) . . . .
C8 C9 C14 C13 179.5(5) . . . .
C12 C13 C14 C9 -0.1(9) . . . .
N1 C16 C17 N2 0.4(5) . . . .
C23 C18 C19 C20 -3.6(7) . . . .
N2 C18 C19 C20 171.6(4) . . . .
C18 C19 C20 C21 1.5(7) . . . .
C19 C20 C21 C22 1.5(7) . . . .
C19 C20 C21 C24 -179.5(4) . . . .
C20 C21 C22 C23 -2.5(7) . . . .
C24 C21 C22 C23 178.5(4) . . . .
C19 C18 C23 C22 2.7(7) . . . .
N2 C18 C23 C22 -172.4(4) . . . .
C21 C22 C23 C18 0.4(7) . . . .
C22 C21 C24 C29 41.8(6) . . . .
C20 C21 C24 C29 -137.2(4) . . . .
C22 C21 C24 C25 -139.4(5) . . . .
C20 C21 C24 C25 41.6(6) . . . .
C29 C24 C25 C26 -1.5(7) . . . .
C21 C24 C25 C26 179.7(4) . . . .
C24 C25 C26 C27 2.5(7) . . . .
C25 C26 C27 C28 -1.7(6) . . . .
C25 C26 C27 N3 177.8(4) . . . .
C26 C27 C28 C29 0.0(7) . . . .
N3 C27 C28 C29 -179.5(4) . . . .
C27 C28 C29 C24 1.0(6) . . . .
C25 C24 C29 C28 -0.3(6) . . . .
C21 C24 C29 C28 178.5(4) . . . .
N3 C31 C32 N4 -0.4(5) . . . .
N2 C15 N1 C16 -0.4(5) . . . .
N2 C15 N1 Zn1 177.5(3) . . . .
C17 C16 N1 C15 0.0(5) . . . .
C17 C16 N1 Zn1 -178.4(3) . . . .
N1 C15 N2 C17 0.6(5) . . . .
N1 C15 N2 C18 175.3(4) . . . .
C16 C17 N2 C15 -0.6(5) . . . .
C16 C17 N2 C18 -175.7(4) . . . .
C23 C18 N2 C15 -30.8(7) . . . .
C19 C18 N2 C15 154.0(4) . . . .
C23 C18 N2 C17 143.1(4) . . . .
C19 C18 N2 C17 -32.1(6) . . . .
N4 C30 N3 C31 -0.2(5) . . . .
N4 C30 N3 C27 -179.6(4) . . . .
C32 C31 N3 C30 0.4(5) . . . .
C32 C31 N3 C27 179.8(4) . . . .
C28 C27 N3 C30 139.2(4) . . . .
C26 C27 N3 C30 -40.3(6) . . . .
C28 C27 N3 C31 -40.2(6) . . . .
C26 C27 N3 C31 140.4(5) . . . .
N3 C30 N4 C32 -0.1(5) . . . .
N3 C30 N4 Zn1 -177.2(3) . . . 2_745
C31 C32 N4 C30 0.3(5) . . . .
C31 C32 N4 Zn1 177.3(3) . . . 2_745
O2 C1 O1 Zn1 -13.7(7) . . . .
C2 C1 O1 Zn1 164.9(3) . . . .
O4 C8 O3 Zn1 3.1(6) . . . .
C9 C8 O3 Zn1 -178.4(3) . . . .
